data_7107005
loop_
_publ_author_name
'Srinu Tothadi'
'Arijit Mukherjee'
'Gautam R. Desiraju'

_publ_section_title
;
 Shape and size mimicry in the design of ternary molecular solids: towards
 a robust strategy for crystal engineering
;
_journal_name_full Chem.Commun.
_journal_page_first 12080
_journal_paper_doi 10.1039/c1cc14567c
_journal_volume 47
_journal_year 2011
_chemical_formula_sum 'C47 H41 N5 O4'
_chemical_formula_weight 739.85
_chemical_name_systematic
;
?
;
_space_group_IT_number 1
_symmetry_cell_setting triclinic
_symmetry_space_group_name_Hall 'P 1'
_symmetry_space_group_name_H-M 'P 1'
_atom_sites_solution_hydrogens geom
_atom_sites_solution_primary direct
_atom_sites_solution_secondary difmap
_audit_creation_method SHELXL-97
_cell_angle_alpha 68.503(5)
_cell_angle_beta 86.581(6)
_cell_angle_gamma 69.849(5)
_cell_formula_units_Z 1
_cell_length_a 9.3265(7)
_cell_length_b 10.3739(8)
_cell_length_c 11.1923(8)
_cell_measurement_reflns_used 9211
_cell_measurement_temperature 150(2)
_cell_measurement_theta_max 27.5
_cell_measurement_theta_min 3.2
_cell_volume 943.12(13)
_computing_cell_refinement 'CrystalClear-SM Expert 2.0 rc14 (Rigaku, 2009)'
_computing_data_collection 'CrystalClear-SM Expert 2.0 rc14 (Rigaku, 2009)'
_computing_data_reduction 'CrystalClear-SM Expert 2.0 rc14 (Rigaku, 2009)'
_computing_structure_refinement 'SHELXL-97 (Sheldrick, 2008)'
_computing_structure_solution 'SHELXL-97 (Sheldrick, 2008)'
_diffrn_ambient_temperature 150(2)
_diffrn_detector_area_resol_mean 13.6612
_diffrn_measured_fraction_theta_full 0.997
_diffrn_measured_fraction_theta_max 0.997
_diffrn_measurement_device 'XtaLABmini: Fixed Chi 2 circle'
_diffrn_measurement_device_type 'Rigaku Mercury375R (2x2 bin mode)'
_diffrn_radiation_monochromator graphite
_diffrn_radiation_source 'fine-focus sealed tube'
_diffrn_radiation_type MoK\a
_diffrn_radiation_wavelength 0.71073
_diffrn_reflns_av_R_equivalents 0.0199
_diffrn_reflns_av_sigmaI/netI 0.0235
_diffrn_reflns_limit_h_max 12
_diffrn_reflns_limit_h_min -12
_diffrn_reflns_limit_k_max 13
_diffrn_reflns_limit_k_min -13
_diffrn_reflns_limit_l_max 14
_diffrn_reflns_limit_l_min -14
_diffrn_reflns_number 10093
_diffrn_reflns_theta_full 27.48
_diffrn_reflns_theta_max 27.48
_diffrn_reflns_theta_min 3.16
_exptl_absorpt_coefficient_mu 0.084
_exptl_absorpt_correction_T_max 0.9752
_exptl_absorpt_correction_T_min 0.9671
_exptl_absorpt_correction_type multi-scan
_exptl_absorpt_process_details 'Jacobson, R. (1998) Private communication'
_exptl_crystal_colour yellow
_exptl_crystal_density_diffrn 1.303
_exptl_crystal_density_method 'not measured'
_exptl_crystal_description block
_exptl_crystal_F_000 390
_exptl_crystal_size_max 0.40
_exptl_crystal_size_mid 0.30
_exptl_crystal_size_min 0.30
_refine_diff_density_max 0.223
_refine_diff_density_min -0.207
_refine_diff_density_rms 0.040
_refine_ls_extinction_method none
_refine_ls_goodness_of_fit_ref 1.052
_refine_ls_hydrogen_treatment constr
_refine_ls_matrix_type full
_refine_ls_number_parameters 511
_refine_ls_number_reflns 4319
_refine_ls_number_restraints 3
_refine_ls_restrained_S_all 1.052
_refine_ls_R_factor_all 0.0489
_refine_ls_R_factor_gt 0.0402
_refine_ls_shift/su_max 0.070
_refine_ls_shift/su_mean 0.017
_refine_ls_structure_factor_coef Fsqd
_refine_ls_weighting_details 'calc w=1/[\s^2^(Fo^2^)+(0.0529P)^2^+0.2794P] where P=(Fo^2^+2Fc^2^)/3'
_refine_ls_weighting_scheme calc
_refine_ls_wR_factor_gt 0.1038
_refine_ls_wR_factor_ref 0.1119
_reflns_number_gt 3679
_reflns_number_total 4319
_reflns_threshold_expression >2\s(I)
_cod_data_source_file c1cc14567c.txt
_cod_data_source_block orc_bipy_acridine
_cod_original_cell_volume 943.12(12)
_cod_database_code 7107005

loop_
_symmetry_equiv_pos_as_xyz
'x, y, z'

loop_
_atom_site_label
_atom_site_type_symbol
_atom_site_fract_x
_atom_site_fract_y
_atom_site_fract_z
_atom_site_U_iso_or_equiv
_atom_site_adp_type
_atom_site_occupancy
_atom_site_symmetry_multiplicity
_atom_site_calc_flag
_atom_site_refinement_flags
O3 O -0.0120(3) 0.4223(3) 0.8078(3) 0.0288(7) Uani 1 1 d .
H3O H -0.1081 0.4567 0.8030 0.043 Uiso 1 1 calc R
O4 O -0.0813(3) 0.5557(4) 1.1810(3) 0.0340(7) Uani 1 1 d .
H4O H -0.1716 0.5983 1.1474 0.051 Uiso 1 1 calc R
C41 C 0.4316(5) 0.2789(6) 1.1020(6) 0.0427(13) Uani 1 1 d .
H41A H 0.4659 0.3265 1.1502 0.064 Uiso 1 1 calc R
H41B H 0.4886 0.2837 1.0250 0.064 Uiso 1 1 calc R
H41C H 0.4500 0.1754 1.1565 0.064 Uiso 1 1 calc R
C42 C 0.2622(5) 0.3581(5) 1.0625(4) 0.0297(9) Uani 1 1 d .
C43 C 0.1657(5) 0.4247(4) 1.1372(5) 0.0269(9) Uani 1 1 d .
H43 H 0.2063 0.4252 1.2129 0.032 Uiso 1 1 calc R
C44 C 0.0097(5) 0.4911(4) 1.1030(4) 0.0278(9) Uani 1 1 d .
C45 C -0.0523(5) 0.4896(5) 0.9931(5) 0.0264(9) Uani 1 1 d .
H45 H -0.1596 0.5330 0.9711 0.032 Uiso 1 1 calc R
C46 C 0.0448(4) 0.4238(4) 0.9162(4) 0.0249(9) Uani 1 1 d .
C47 C 0.1977(5) 0.3594(5) 0.9501(4) 0.0301(10) Uani 1 1 d .
H47 H 0.2630 0.3143 0.8973 0.036 Uiso 1 1 calc R
N1 N 0.2119(5) 0.6834(4) 1.3134(4) 0.0356(9) Uani 1 1 d .
C1 C -0.0516(5) 0.8540(7) 1.2314(5) 0.0393(12) Uani 1 1 d .
H1 H -0.0846 0.7760 1.2343 0.047 Uiso 1 1 calc R
C2 C -0.1517(6) 0.9906(7) 1.1939(6) 0.0451(13) Uani 1 1 d .
H2 H -0.2567 1.0068 1.1782 0.054 Uiso 1 1 calc R
C3 C -0.1068(6) 1.1136(6) 1.1766(6) 0.0457(14) Uani 1 1 d .
H3 H -0.1806 1.2106 1.1448 0.055 Uiso 1 1 calc R
C4 C 0.0419(5) 1.0940(5) 1.2054(5) 0.0366(11) Uani 1 1 d .
H4 H 0.0717 1.1761 1.1946 0.044 Uiso 1 1 calc R
C5 C 0.1521(5) 0.9455(4) 1.2524(4) 0.0230(8) Uani 1 1 d .
C6 C 0.1070(5) 0.8211(5) 1.2681(5) 0.0300(10) Uani 1 1 d .
C7 C 0.3028(5) 0.9250(5) 1.2847(4) 0.0255(9) Uani 1 1 d .
H7 H 0.3340 1.0059 1.2756 0.031 Uiso 1 1 calc R
C8 C 0.4049(5) 0.7800(5) 1.3307(5) 0.0305(10) Uani 1 1 d .
C9 C 0.3572(6) 0.6589(5) 1.3441(5) 0.0328(10) Uani 1 1 d .
C10 C 0.4695(6) 0.5173(5) 1.3897(5) 0.0393(12) Uani 1 1 d .
H10 H 0.4403 0.4348 1.4007 0.047 Uiso 1 1 calc R
C11 C 0.6170(7) 0.4933(6) 1.4188(6) 0.0461(13) Uani 1 1 d .
H11 H 0.6901 0.3959 1.4460 0.055 Uiso 1 1 calc R
C12 C 0.6630(7) 0.6132(7) 1.4085(6) 0.0470(14) Uani 1 1 d .
H12 H 0.7654 0.5958 1.4340 0.056 Uiso 1 1 calc R
C13 C 0.5589(6) 0.7555(6) 1.3615(5) 0.0399(12) Uani 1 1 d .
H13 H 0.5908 0.8367 1.3499 0.048 Uiso 1 1 calc R
O1 O -0.4080(4) 1.0514(4) 0.4163(3) 0.0374(8) Uani 1 1 d .
H1O H -0.3182 1.0052 0.4506 0.056 Uiso 1 1 calc R
O2 O -0.4779(4) 1.1856(4) 0.7888(3) 0.0349(8) Uani 1 1 d .
H2O H -0.3878 1.1257 0.8101 0.052 Uiso 1 1 calc R
C34 C -0.9202(5) 1.3231(6) 0.5023(5) 0.0403(12) Uani 1 1 d .
H34A H -0.9739 1.2639 0.5635 0.061 Uiso 1 1 calc R
H34B H -0.9428 1.3306 0.4151 0.061 Uiso 1 1 calc R
H34C H -0.9546 1.4222 0.5055 0.061 Uiso 1 1 calc R
C35 C -0.7496(4) 1.2501(4) 0.5372(4) 0.0268(9) Uani 1 1 d .
C36 C -0.6922(4) 1.2506(5) 0.6462(4) 0.0257(9) Uani 1 1 d .
H36 H -0.7577 1.2961 0.6986 0.031 Uiso 1 1 calc R
C37 C -0.5316(4) 1.1810(4) 0.6795(4) 0.0254(9) Uani 1 1 d .
C38 C -0.4353(4) 1.1139(4) 0.6039(4) 0.0234(8) Uani 1 1 d .
H38 H -0.3284 1.0680 0.6275 0.028 Uiso 1 1 calc R
C39 C -0.4957(5) 1.1141(4) 0.4939(4) 0.0239(8) Uani 1 1 d .
C40 C -0.6541(5) 1.1803(5) 0.4605(4) 0.0275(9) Uani 1 1 d .
H40 H -0.6964 1.1779 0.3866 0.033 Uiso 1 1 calc R
N4 N -0.1649(5) 1.0339(5) 0.8457(4) 0.0384(10) Uani 1 1 d .
N5 N 0.6226(4) 0.7031(5) 1.0706(4) 0.0341(9) Uani 1 1 d .
C24 C -0.0860(5) 0.8867(5) 0.8731(5) 0.0323(10) Uani 1 1 d .
H24 H -0.1403 0.8280 0.8639 0.039 Uiso 1 1 calc R
C25 C 0.0625(5) 0.8213(5) 0.9117(5) 0.0319(10) Uani 1 1 d .
H25 H 0.1100 0.7191 0.9268 0.038 Uiso 1 1 calc R
C26 C 0.1520(5) 0.8989(4) 0.9311(4) 0.0236(9) Uani 1 1 d .
C27 C 0.0683(6) 1.0509(5) 0.9020(6) 0.0432(13) Uani 1 1 d .
H27 H 0.1177 1.1133 0.9115 0.052 Uiso 1 1 calc R
C28 C -0.0817(6) 1.1073(6) 0.8608(6) 0.0467(14) Uani 1 1 d .
H28 H -0.1320 1.2102 0.8406 0.056 Uiso 1 1 calc R
C29 C 0.3151(4) 0.8335(5) 0.9767(4) 0.0243(9) Uani 1 1 d .
C30 C 0.4008(5) 0.9166(5) 0.9723(5) 0.0314(10) Uani 1 1 d .
H30 H 0.3582 1.0214 0.9359 0.038 Uiso 1 1 calc R
C31 C 0.5557(5) 0.8446(6) 1.0229(5) 0.0376(11) Uani 1 1 d .
H31 H 0.6139 0.9043 1.0217 0.045 Uiso 1 1 calc R
C32 C 0.5387(6) 0.6215(6) 1.0734(5) 0.0396(12) Uani 1 1 d .
H32 H 0.5866 0.5171 1.1077 0.048 Uiso 1 1 calc R
C33 C 0.3872(5) 0.6786(5) 1.0301(5) 0.0339(11) Uani 1 1 d .
H33 H 0.3319 0.6153 1.0358 0.041 Uiso 1 1 calc R
N2 N -0.1139(4) 0.9063(5) 0.5287(4) 0.0351(9) Uani 1 1 d .
N3 N 0.6745(4) 0.5755(5) 0.7527(4) 0.0348(10) Uani 1 1 d .
C14 C -0.0421(5) 0.7558(5) 0.5804(5) 0.0348(10) Uani 1 1 d .
H14 H -0.1004 0.6951 0.5852 0.042 Uiso 1 1 calc R
C15 C 0.1057(5) 0.6898(5) 0.6244(5) 0.0350(11) Uani 1 1 d .
H15 H 0.1492 0.5850 0.6583 0.042 Uiso 1 1 calc R
C16 C 0.1985(5) 0.7755(5) 0.6209(4) 0.0263(9) Uani 1 1 d .
C17 C 0.1267(5) 0.9258(5) 0.5701(5) 0.0365(12) Uani 1 1 d .
H17 H 0.1819 0.9889 0.5660 0.044 Uiso 1 1 calc R
C18 C -0.0272(5) 0.9865(6) 0.5244(5) 0.0371(12) Uani 1 1 d .
H18 H -0.0729 1.0910 0.4880 0.045 Uiso 1 1 calc R
C19 C 0.4415(4) 0.7875(5) 0.6859(4) 0.0321(10) Uani 1 1 d .
H19 H 0.3917 0.8900 0.6685 0.038 Uiso 1 1 calc R
C20 C 0.3642(4) 0.7024(5) 0.6711(4) 0.0260(9) Uani 1 1 d .
C21 C 0.4383(5) 0.5579(5) 0.6956(6) 0.0397(13) Uani 1 1 d .
H21 H 0.3853 0.4985 0.6857 0.048 Uiso 1 1 calc R
C22 C 0.5953(6) 0.4959(6) 0.7360(7) 0.0492(15) Uani 1 1 d .
H22 H 0.6474 0.3940 0.7521 0.059 Uiso 1 1 calc R
C23 C 0.6009(5) 0.7145(6) 0.7290(5) 0.0385(12) Uani 1 1 d .
H23 H 0.6558 0.7715 0.7408 0.046 Uiso 1 1 calc R

loop_
_atom_site_aniso_label
_atom_site_aniso_U_11
_atom_site_aniso_U_22
_atom_site_aniso_U_33
_atom_site_aniso_U_23
_atom_site_aniso_U_13
_atom_site_aniso_U_12
O3 0.0226(14) 0.0305(16) 0.0304(17) -0.0131(13) -0.0054(13) -0.0026(12)
O4 0.0201(14) 0.0386(18) 0.0412(19) -0.0247(15) -0.0008(13) 0.0035(13)
C41 0.0180(19) 0.053(3) 0.047(3) -0.015(2) -0.0038(19) -0.0046(19)
C42 0.031(2) 0.029(2) 0.025(2) -0.0034(17) -0.0055(17) -0.0108(17)
C43 0.025(2) 0.0202(18) 0.033(2) -0.0074(17) -0.0076(17) -0.0068(16)
C44 0.030(2) 0.0207(18) 0.033(2) -0.0138(17) 0.0083(17) -0.0067(16)
C45 0.0173(17) 0.0255(19) 0.038(2) -0.0136(18) -0.0009(16) -0.0074(15)
C46 0.0235(19) 0.0222(19) 0.027(2) -0.0107(17) 0.0033(16) -0.0040(15)
C47 0.031(2) 0.028(2) 0.026(2) -0.0083(18) 0.0032(17) -0.0059(17)
N1 0.049(2) 0.029(2) 0.034(2) -0.0136(17) 0.0076(18) -0.0172(18)
C1 0.032(2) 0.059(3) 0.041(3) -0.023(2) 0.006(2) -0.028(2)
C2 0.026(2) 0.062(4) 0.051(3) -0.022(3) 0.004(2) -0.019(2)
C3 0.031(2) 0.044(3) 0.048(3) -0.016(3) -0.006(2) 0.004(2)
C4 0.030(2) 0.028(2) 0.043(3) -0.007(2) 0.003(2) -0.0056(19)
C5 0.0237(19) 0.0216(19) 0.023(2) -0.0078(16) 0.0031(15) -0.0074(15)
C6 0.041(3) 0.032(2) 0.027(2) -0.0144(19) 0.0107(19) -0.023(2)
C7 0.0251(19) 0.028(2) 0.028(2) -0.0121(17) 0.0036(16) -0.0120(17)
C8 0.031(2) 0.033(2) 0.026(2) -0.0126(19) 0.0017(18) -0.0073(18)
C9 0.039(2) 0.035(2) 0.029(2) -0.016(2) 0.0042(19) -0.015(2)
C10 0.050(3) 0.029(2) 0.038(3) -0.015(2) 0.000(2) -0.010(2)
C11 0.044(3) 0.039(3) 0.045(3) -0.011(2) 0.000(2) -0.007(2)
C12 0.038(3) 0.061(4) 0.039(3) -0.019(3) -0.004(2) -0.011(3)
C13 0.049(3) 0.040(3) 0.034(2) -0.013(2) 0.003(2) -0.020(2)
O1 0.0322(17) 0.045(2) 0.0294(17) -0.0167(15) -0.0051(13) -0.0028(15)
O2 0.0286(16) 0.0438(19) 0.0346(18) -0.0209(15) -0.0026(14) -0.0075(14)
C34 0.026(2) 0.043(3) 0.039(3) -0.012(2) -0.0064(19) 0.0018(19)
C35 0.0105(16) 0.0209(18) 0.039(2) -0.0056(17) 0.0000(16) 0.0006(14)
C36 0.0137(17) 0.0250(19) 0.034(2) -0.0121(17) 0.0001(16) -0.0004(14)
C37 0.0232(19) 0.024(2) 0.026(2) -0.0037(16) -0.0083(16) -0.0088(16)
C38 0.0175(17) 0.0206(18) 0.023(2) -0.0039(15) -0.0051(14) 0.0012(14)
C39 0.0213(18) 0.0214(18) 0.022(2) -0.0019(16) -0.0067(15) -0.0041(15)
C40 0.024(2) 0.031(2) 0.0196(19) -0.0035(17) -0.0027(15) -0.0056(16)
N4 0.033(2) 0.038(2) 0.038(2) -0.0114(19) -0.0117(18) -0.0063(18)
N5 0.0120(15) 0.047(2) 0.044(2) -0.0275(19) 0.0031(14) 0.0001(14)
C24 0.039(2) 0.024(2) 0.037(2) -0.0164(18) -0.0047(18) -0.0080(17)
C25 0.044(2) 0.0210(19) 0.036(2) -0.0123(17) -0.0004(19) -0.0159(17)
C26 0.028(2) 0.0202(18) 0.0157(17) -0.0021(15) 0.0007(14) -0.0046(15)
C27 0.043(3) 0.025(2) 0.054(3) -0.007(2) -0.009(2) -0.008(2)
C28 0.033(2) 0.023(2) 0.070(4) -0.009(2) -0.016(3) 0.0015(18)
C29 0.0184(18) 0.027(2) 0.022(2) -0.0093(17) 0.0027(16) -0.0009(16)
C30 0.0158(18) 0.031(2) 0.040(3) -0.0116(19) -0.0080(17) 0.0007(15)
C31 0.0164(19) 0.054(3) 0.045(3) -0.021(2) -0.0017(18) -0.0119(19)
C32 0.033(3) 0.031(2) 0.047(3) -0.009(2) 0.001(2) -0.0064(19)
C33 0.030(2) 0.0174(19) 0.040(3) 0.0008(18) -0.003(2) -0.0020(17)
N2 0.0307(19) 0.033(2) 0.031(2) -0.0045(16) 0.0004(16) -0.0058(15)
N3 0.0175(16) 0.040(2) 0.044(2) -0.0142(19) -0.0049(16) -0.0063(16)
C14 0.032(2) 0.027(2) 0.046(3) -0.016(2) 0.0051(19) -0.0086(17)
C15 0.037(2) 0.028(2) 0.043(3) -0.013(2) 0.007(2) -0.0153(18)
C16 0.026(2) 0.027(2) 0.024(2) -0.0064(17) 0.0018(17) -0.0101(17)
C17 0.021(2) 0.041(3) 0.052(3) -0.020(2) 0.007(2) -0.0134(19)
C18 0.019(2) 0.032(2) 0.047(3) -0.008(2) 0.002(2) 0.0016(17)
C19 0.0148(17) 0.036(2) 0.033(2) -0.0058(18) -0.0037(16) 0.0005(15)
C20 0.0160(18) 0.033(2) 0.029(2) -0.0114(18) -0.0004(15) -0.0088(16)
C21 0.0163(19) 0.033(2) 0.070(4) -0.020(2) -0.008(2) -0.0047(17)
C22 0.027(2) 0.038(3) 0.078(4) -0.022(3) -0.012(3) -0.002(2)
C23 0.0201(19) 0.051(3) 0.041(3) -0.009(2) -0.0058(18) -0.0159(19)

loop_
_atom_type_symbol
_atom_type_description
_atom_type_scat_dispersion_real
_atom_type_scat_dispersion_imag
_atom_type_scat_source
C C 0.0033 0.0016 'International Tables Vol C Tables 4.2.6.8 and 6.1.1.4'
H H 0.0000 0.0000 'International Tables Vol C Tables 4.2.6.8 and 6.1.1.4'
N N 0.0061 0.0033 'International Tables Vol C Tables 4.2.6.8 and 6.1.1.4'
O O 0.0106 0.0060 'International Tables Vol C Tables 4.2.6.8 and 6.1.1.4'

loop_
_geom_angle_atom_site_label_1
_geom_angle_atom_site_label_2
_geom_angle_atom_site_label_3
_geom_angle
C46 O3 H3O 109.5
C44 O4 H4O 109.5
C42 C41 H41A 109.5
C42 C41 H41B 109.5
H41A C41 H41B 109.5
C42 C41 H41C 109.5
H41A C41 H41C 109.5
H41B C41 H41C 109.5
C43 C42 C47 118.3(4)
C43 C42 C41 121.0(4)
C47 C42 C41 120.6(4)
C42 C43 C44 120.4(4)
C42 C43 H43 119.8
C44 C43 H43 119.8
O4 C44 C43 118.0(4)
O4 C44 C45 121.4(4)
C43 C44 C45 120.6(4)
C44 C45 C46 119.3(4)
C44 C45 H45 120.3
C46 C45 H45 120.4
C47 C46 O3 119.5(4)
C47 C46 C45 119.8(4)
O3 C46 C45 120.7(4)
C46 C47 C42 121.5(4)
C46 C47 H47 119.3
C42 C47 H47 119.3
C9 N1 C6 121.7(4)
C2 C1 C6 121.4(5)
C2 C1 H1 119.3
C6 C1 H1 119.3
C1 C2 C3 121.9(5)
C1 C2 H2 119.0
C3 C2 H2 119.0
C4 C3 C2 120.8(5)
C4 C3 H3 119.6
C2 C3 H3 119.6
C3 C4 C5 118.5(5)
C3 C4 H4 120.8
C5 C4 H4 120.8
C7 C5 C6 120.7(4)
C7 C5 C4 118.5(4)
C6 C5 C4 120.8(4)
N1 C6 C5 119.6(4)
N1 C6 C1 123.9(4)
C5 C6 C1 116.5(4)
C5 C7 C8 116.6(4)
C5 C7 H7 121.7
C8 C7 H7 121.7
C7 C8 C13 118.2(4)
C7 C8 C9 121.4(4)
C13 C8 C9 120.4(4)
N1 C9 C10 123.1(4)
N1 C9 C8 119.9(4)
C10 C9 C8 117.0(5)
C11 C10 C9 122.9(5)
C11 C10 H10 118.6
C9 C10 H10 118.6
C10 C11 C12 119.9(5)
C10 C11 H11 120.0
C12 C11 H11 120.0
C13 C12 C11 119.9(5)
C13 C12 H12 120.0
C11 C12 H12 120.0
C12 C13 C8 119.8(5)
C12 C13 H13 120.1
C8 C13 H13 120.1
C39 O1 H1O 109.5
C37 O2 H2O 109.5
C35 C34 H34A 109.5
C35 C34 H34B 109.5
H34A C34 H34B 109.5
C35 C34 H34C 109.5
H34A C34 H34C 109.5
H34B C34 H34C 109.5
C36 C35 C40 121.2(4)
C36 C35 C34 118.3(4)
C40 C35 C34 120.4(4)
C35 C36 C37 118.3(4)
C35 C36 H36 120.8
C37 C36 H36 120.8
O2 C37 C38 122.1(4)
O2 C37 C36 116.6(4)
C38 C37 C36 121.3(4)
C37 C38 C39 119.6(4)
C37 C38 H38 120.2
C39 C38 H38 120.2
O1 C39 C38 122.3(4)
O1 C39 C40 117.7(4)
C38 C39 C40 119.9(4)
C39 C40 C35 119.6(4)
C39 C40 H40 120.2
C35 C40 H40 120.2
C28 N4 C24 114.4(4)
C31 N5 C32 117.1(4)
C25 C24 N4 123.7(4)
C25 C24 H24 118.2
N4 C24 H24 118.1
C24 C25 C26 122.2(4)
C24 C25 H25 118.9
C26 C25 H25 118.9
C25 C26 C27 113.2(4)
C25 C26 C29 125.3(4)
C27 C26 C29 121.6(4)
C28 C27 C26 120.0(5)
C28 C27 H27 120.0
C26 C27 H27 120.0
N4 C28 C27 126.5(5)
N4 C28 H28 116.7
C27 C28 H28 116.7
C30 C29 C33 117.3(4)
C30 C29 C26 122.4(4)
C33 C29 C26 120.2(4)
C29 C30 C31 118.7(4)
C29 C30 H30 120.6
C31 C30 H30 120.6
N5 C31 C30 124.1(5)
N5 C31 H31 117.9
C30 C31 H31 117.9
N5 C32 C33 124.0(5)
N5 C32 H32 118.0
C33 C32 H32 118.0
C32 C33 C29 118.7(5)
C32 C33 H33 120.6
C29 C33 H33 120.7
C18 N2 C14 115.9(4)
C23 N3 C22 117.4(4)
C15 C14 N2 123.6(5)
C15 C14 H14 118.2
N2 C14 H14 118.2
C14 C15 C16 120.6(4)
C14 C15 H15 119.7
C16 C15 H15 119.7
C17 C16 C15 115.9(4)
C17 C16 C20 123.1(4)
C15 C16 C20 121.1(4)
C16 C17 C18 120.2(5)
C16 C17 H17 119.9
C18 C17 H17 119.9
N2 C18 C17 123.9(5)
N2 C18 H18 118.1
C17 C18 H18 118.1
C20 C19 C23 116.9(4)
C20 C19 H19 121.5
C23 C19 H19 121.5
C21 C20 C19 120.1(4)
C21 C20 C16 121.0(4)
C19 C20 C16 118.8(4)
C20 C21 C22 119.1(5)
C20 C21 H21 120.5
C22 C21 H21 120.5
N3 C22 C21 122.5(5)
N3 C22 H22 118.8
C21 C22 H22 118.8
N3 C23 C19 123.9(5)
N3 C23 H23 118.0
C19 C23 H23 118.0

loop_
_geom_bond_atom_site_label_1
_geom_bond_atom_site_label_2
_geom_bond_distance
O3 C46 1.361(5)
O3 H3O 0.8400
O4 C44 1.371(5)
O4 H4O 0.8400
C41 C42 1.514(6)
C41 H41A 0.9800
C41 H41B 0.9800
C41 H41C 0.9800
C42 C43 1.376(7)
C42 C47 1.420(6)
C43 C44 1.386(6)
C43 H43 0.9500
C44 C45 1.397(6)
C45 C46 1.392(6)
C45 H45 0.9500
C46 C47 1.359(6)
C47 H47 0.9500
N1 C9 1.332(6)
N1 C6 1.349(6)
C1 C2 1.325(8)
C1 C6 1.448(6)
C1 H1 0.9500
C2 C3 1.421(9)
C2 H2 0.9500
C3 C4 1.370(7)
C3 H3 0.9500
C4 C5 1.444(6)
C4 H4 0.9500
C5 C7 1.396(5)
C5 C6 1.440(6)
C7 C8 1.393(6)
C7 H7 0.9500
C8 C13 1.410(7)
C8 C9 1.428(7)
C9 C10 1.403(7)
C10 C11 1.348(7)
C10 H10 0.9500
C11 C12 1.415(10)
C11 H11 0.9500
C12 C13 1.380(8)
C12 H12 0.9500
C13 H13 0.9500
O1 C39 1.345(5)
O1 H1O 0.8400
O2 C37 1.371(5)
O2 H2O 0.8400
C34 C35 1.512(6)
C34 H34A 0.9800
C34 H34B 0.9800
C34 H34C 0.9800
C35 C36 1.363(6)
C35 C40 1.405(6)
C36 C37 1.425(5)
C36 H36 0.9500
C37 C38 1.384(6)
C38 C39 1.384(6)
C38 H38 0.9500
C39 C40 1.404(5)
C40 H40 0.9500
N4 C28 1.313(7)
N4 C24 1.370(6)
N5 C31 1.289(7)
N5 C32 1.328(7)
C24 C25 1.333(6)
C24 H24 0.9500
C25 C26 1.416(6)
C25 H25 0.9500
C26 C27 1.417(6)
C26 C29 1.471(5)
C27 C28 1.352(7)
C27 H27 0.9500
C28 H28 0.9500
C29 C30 1.351(7)
C29 C33 1.411(6)
C30 C31 1.418(5)
C30 H30 0.9500
C31 H31 0.9500
C32 C33 1.369(6)
C32 H32 0.9500
C33 H33 0.9500
N2 C18 1.333(7)
N2 C14 1.372(6)
N3 C23 1.297(7)
N3 C22 1.346(7)
C14 C15 1.340(6)
C14 H14 0.9500
C15 C16 1.428(6)
C15 H15 0.9500
C16 C17 1.371(6)
C16 C20 1.505(5)
C17 C18 1.396(6)
C17 H17 0.9500
C18 H18 0.9500
C19 C20 1.373(7)
C19 C23 1.434(5)
C19 H19 0.9500
C20 C21 1.344(6)
C21 C22 1.407(6)
C21 H21 0.9500
C22 H22 0.9500
C23 H23 0.9500

loop_
_geom_torsion_atom_site_label_1
_geom_torsion_atom_site_label_2
_geom_torsion_atom_site_label_3
_geom_torsion_atom_site_label_4
_geom_torsion
C47 C42 C43 C44 0.0(7)
C41 C42 C43 C44 -177.1(4)
C42 C43 C44 O4 179.9(4)
C42 C43 C44 C45 0.9(7)
O4 C44 C45 C46 179.5(4)
C43 C44 C45 C46 -1.6(7)
C44 C45 C46 C47 1.3(7)
C44 C45 C46 O3 -179.1(4)
O3 C46 C47 C42 -179.9(4)
C45 C46 C47 C42 -0.4(7)
C43 C42 C47 C46 -0.3(7)
C41 C42 C47 C46 176.8(5)
C6 C1 C2 C3 5.7(9)
C1 C2 C3 C4 -3.7(9)
C2 C3 C4 C5 0.6(8)
C3 C4 C5 C7 -178.5(5)
C3 C4 C5 C6 0.3(7)
C9 N1 C6 C5 -0.1(6)
C9 N1 C6 C1 179.0(5)
C7 C5 C6 N1 -0.6(6)
C4 C5 C6 N1 -179.4(4)
C7 C5 C6 C1 -179.8(4)
C4 C5 C6 C1 1.5(6)
C2 C1 C6 N1 176.4(5)
C2 C1 C6 C5 -4.5(7)
C6 C5 C7 C8 0.6(5)
C4 C5 C7 C8 179.4(4)
C5 C7 C8 C13 178.6(4)
C5 C7 C8 C9 0.0(6)
C6 N1 C9 C10 -179.1(5)
C6 N1 C9 C8 0.7(6)
C7 C8 C9 N1 -0.6(7)
C13 C8 C9 N1 -179.2(4)
C7 C8 C9 C10 179.2(4)
C13 C8 C9 C10 0.6(7)
N1 C9 C10 C11 178.9(5)
C8 C9 C10 C11 -0.9(8)
C9 C10 C11 C12 2.6(9)
C10 C11 C12 C13 -3.9(9)
C11 C12 C13 C8 3.6(8)
C7 C8 C13 C12 179.4(5)
C9 C8 C13 C12 -2.0(8)
C40 C35 C36 C37 1.3(7)
C34 C35 C36 C37 179.7(4)
C35 C36 C37 O2 179.1(4)
C35 C36 C37 C38 -0.2(7)
O2 C37 C38 C39 -179.3(4)
C36 C37 C38 C39 0.0(6)
C37 C38 C39 O1 179.6(4)
C37 C38 C39 C40 -0.9(6)
O1 C39 C40 C35 -178.5(4)
C38 C39 C40 C35 2.0(6)
C36 C35 C40 C39 -2.2(7)
C34 C35 C40 C39 179.4(4)
C28 N4 C24 C25 0.0(8)
N4 C24 C25 C26 1.5(8)
C24 C25 C26 C27 -1.5(6)
C24 C25 C26 C29 178.3(5)
C25 C26 C27 C28 0.2(7)
C29 C26 C27 C28 -179.7(5)
C24 N4 C28 C27 -1.5(9)
C26 C27 C28 N4 1.4(10)
C25 C26 C29 C30 168.3(4)
C27 C26 C29 C30 -11.9(7)
C25 C26 C29 C33 -13.1(7)
C27 C26 C29 C33 166.8(4)
C33 C29 C30 C31 -1.1(7)
C26 C29 C30 C31 177.6(4)
C32 N5 C31 C30 -1.1(8)
C29 C30 C31 N5 1.9(8)
C31 N5 C32 C33 -0.5(8)
N5 C32 C33 C29 1.2(8)
C30 C29 C33 C32 -0.3(7)
C26 C29 C33 C32 -179.0(4)
C18 N2 C14 C15 -0.2(8)
N2 C14 C15 C16 0.7(8)
C14 C15 C16 C17 -0.2(7)
C14 C15 C16 C20 179.5(5)
C15 C16 C17 C18 -0.8(7)
C20 C16 C17 C18 179.6(4)
C14 N2 C18 C17 -0.9(8)
C16 C17 C18 N2 1.4(8)
C23 C19 C20 C21 -0.6(7)
C23 C19 C20 C16 -177.5(4)
C17 C16 C20 C21 -166.4(5)
C15 C16 C20 C21 14.0(7)
C17 C16 C20 C19 10.5(7)
C15 C16 C20 C19 -169.1(4)
C19 C20 C21 C22 -0.2(8)
C16 C20 C21 C22 176.7(5)
C23 N3 C22 C21 -0.6(9)
C20 C21 C22 N3 0.8(10)
C22 N3 C23 C19 -0.2(8)
C20 C19 C23 N3 0.8(8)
